data_1518498
loop_
_publ_author_name
'Gra\&sl, C.'
'Bodensteiner, M.'
'Zabel, M.'
'Scheer, M.'

_publ_section_title
;
 Synthesis of arsenic-rich Asnligand complexes from yellow arsenic
;
_journal_issue 2
_journal_name_full 'Chem. Sci.'
_journal_page_first 1379
_journal_paper_doi 10.1039/C4SC03543G
_journal_volume 6
_journal_year 2015
_chemical_formula_moiety 'As10 C68 Co4'
_chemical_formula_sum 'C68 H116 As10 Co4'
_chemical_formula_weight 1918.52
_space_group_crystal_system triclinic
_space_group_IT_number 2
_space_group_name_Hall '-P 1'
_space_group_name_H-M_alt 'P -1'
_symmetry_space_group_name_Hall '-P 1'
_symmetry_space_group_name_H-M 'P -1'
_audit_creation_date 2014-10-10
_audit_creation_method
;
Olex2 1.2-beta
(compiled 2014.09.19 svn.r3010 for OlexSys, GUI svn.r4874)
;
_audit_update_record
;
2014-10-10 deposited with the CCDC.
2014-12-05 downloaded from the CCDC.
;
_cell_angle_alpha 62.530(5)
_cell_angle_beta 76.535(4)
_cell_angle_gamma 79.819(4)
_cell_formula_units_Z 1
_cell_length_a 10.3921(5)
_cell_length_b 14.3707(7)
_cell_length_c 14.8262(8)
_cell_measurement_temperature 123(2)
_cell_volume 1904.35(19)
_computing_molecular_graphics 'Olex2 (Dolomanov et al., 2009)'
_computing_publication_material 'Olex2 (Dolomanov et al., 2009)'
_computing_structure_refinement 'ShelXL (Sheldrick, 2008)'
_diffrn_ambient_temperature 123.0(10)
_diffrn_measured_fraction_theta_full 0.996
_diffrn_measured_fraction_theta_max 0.972
_diffrn_radiation_type CuK\a
_diffrn_radiation_wavelength 1.54178
_diffrn_reflns_av_R_equivalents 0.0363
_diffrn_reflns_av_unetI/netI 0.0280
_diffrn_reflns_Laue_measured_fraction_full 0.996
_diffrn_reflns_Laue_measured_fraction_max 0.972
_diffrn_reflns_limit_h_max 12
_diffrn_reflns_limit_h_min -12
_diffrn_reflns_limit_k_max 15
_diffrn_reflns_limit_k_min -17
_diffrn_reflns_limit_l_max 18
_diffrn_reflns_limit_l_min -18
_diffrn_reflns_number 22490
_diffrn_reflns_point_group_measured_fraction_full 0.996
_diffrn_reflns_point_group_measured_fraction_max 0.972
_diffrn_reflns_theta_full 67.679
_diffrn_reflns_theta_max 70.824
_diffrn_reflns_theta_min 3.411
_exptl_absorpt_coefficient_mu 11.799
_exptl_absorpt_correction_T_max 0.524
_exptl_absorpt_correction_T_min 0.202
_exptl_absorpt_correction_type analytical
_exptl_absorpt_process_details
;
CrysAlisPro, Agilent Technologies,
Version 1.171.35.19 (release 27-10-2011 CrysAlis171 .NET)
(compiled Oct 27 2011,15:02:11)
Analytical numeric absorption correction using a multifaceted crystal
            model based on expressions derived by R.C. Clark & J.S. Reid.
(Clark, R. C. & Reid, J. S. (1995). Acta Cryst. A51, 887-897)
;
_exptl_crystal_colour black
_exptl_crystal_colour_primary black
_exptl_crystal_density_diffrn 1.673
_exptl_crystal_description block
_exptl_crystal_F_000 962
_exptl_crystal_size_max 0.226
_exptl_crystal_size_mid 0.121
_exptl_crystal_size_min 0.078
_refine_diff_density_max 1.703
_refine_diff_density_min -0.977
_refine_diff_density_rms 0.156
_refine_ls_extinction_method none
_refine_ls_goodness_of_fit_ref 1.059
_refine_ls_hydrogen_treatment undef
_refine_ls_matrix_type full
_refine_ls_number_parameters 367
_refine_ls_number_reflns 7152
_refine_ls_number_restraints 204
_refine_ls_restrained_S_all 1.082
_refine_ls_R_factor_all 0.0877
_refine_ls_R_factor_gt 0.0796
_refine_ls_shift/su_max 0.000
_refine_ls_shift/su_mean 0.000
_refine_ls_structure_factor_coef Fsqd
_refine_ls_weighting_details 'w=1/[\s^2^(Fo^2^)+(0.1238P)^2^+10.9088P] where P=(Fo^2^+2Fc^2^)/3'
_refine_ls_weighting_scheme calc
_refine_ls_wR_factor_gt 0.2268
_refine_ls_wR_factor_ref 0.2345
_reflns_Friedel_coverage 0.000
_reflns_number_gt 6108
_reflns_number_total 7152
_reflns_threshold_expression 'I > 2\s(I)'
_cod_data_source_file c4sc03543g1.cif
_cod_data_source_block 1
_cod_depositor_comments 'Adding full bibliography for 1518346--1518500.cif.'
_cod_database_code 1518498
_shelxl_version_number 2014/6
_shelx_space_group_comment
;
The symmetry employed for this shelxl refinement is uniquely defined
by the following loop, which should always be used as a source of
symmetry information in preference to the above space-group names.
They are only intended as comments.
;
_olex2_refinement_description
;
1. Uiso/Uaniso restraints and constraints
C1 \\sim C2 \\sim C3 \\sim C4 \\sim C5 \\sim C6 \\sim C7 \\sim C8 \\sim C9
\\sim C10 \\sim C11 \\sim C12 \\sim C13 \\sim C15 \\sim C16 \\sim C17 \\sim C18
\\sim C19 \\sim C20 \\sim C21 \\sim C22 \\sim C23 \\sim C24 \\sim C25 \\sim C26
\\sim C27 \\sim C28 \\sim C29 \\sim C30 \\sim C31 \\sim C32 \\sim C33 \\sim C34
\\sim C14: within 2A with sigma of 0.005 and sigma for terminal atoms of 0.005
2. Others
 Fixed X: C14(0.320701)
 Fixed Y: C14(0.0937)
 Fixed Z: C14(0.8825)
;
_olex2_submission_special_instructions 'No special instructions were received'

loop_
_space_group_symop_operation_xyz
'x, y, z'
'-x, -y, -z'

loop_
_atom_site_label
_atom_site_type_symbol
_atom_site_fract_x
_atom_site_fract_y
_atom_site_fract_z
_atom_site_U_iso_or_equiv
_atom_site_adp_type
_atom_site_occupancy
_atom_site_site_symmetry_order
_atom_site_calc_flag
C1 C 0.1308(16) 0.2406(11) 0.8172(11) 0.106(3) Uani 1 1 d
C2 C 0.0635(14) 0.3252(10) 0.8362(10) 0.098(2) Uani 1 1 d
C3 C 0.1291(13) 0.3488(9) 0.8948(9) 0.089(2) Uani 1 1 d
C4 C 0.2407(15) 0.2776(10) 0.9232(10) 0.102(2) Uani 1 1 d
C5 C 0.2357(17) 0.2083(10) 0.8707(11) 0.110(3) Uani 1 1 d
C6 C -0.0755(15) 0.3680(13) 0.8087(12) 0.108(2) Uani 1 1 d
C7 C -0.1627(16) 0.2738(14) 0.8856(13) 0.121(4) Uani 1 1 d
C8 C -0.1232(15) 0.4597(13) 0.8329(12) 0.109(3) Uani 1 1 d
C9 C -0.0829(15) 0.3924(13) 0.6970(12) 0.109(3) Uani 1 1 d
C10 C 0.3091(17) 0.2722(13) 1.0048(11) 0.115(3) Uani 1 1 d
C11 C 0.2678(17) 0.1701(13) 1.1053(11) 0.123(4) Uani 1 1 d
C12 C 0.4655(16) 0.2676(13) 0.9800(11) 0.118(4) Uani 1 1 d
C13 C 0.2621(17) 0.3671(13) 1.0285(11) 0.114(4) Uani 1 1 d
C15 C 0.4529(19) 0.0747(13) 0.9198(14) 0.140(4) Uani 1 1 d
C16 C 0.1859(18) 0.0210(11) 0.9461(13) 0.132(4) Uani 1 1 d
C17 C 0.3285(16) 0.0952(10) 0.7769(12) 0.113(3) Uani 1 1 d
C18 C 0.4148(13) 0.8107(8) 0.4887(9) 0.082(2) Uani 1 1 d
C19 C 0.2757(14) 0.8076(8) 0.5008(10) 0.087(2) Uani 1 1 d
C20 C 0.2179(16) 0.7660(9) 0.6024(11) 0.096(2) Uani 1 1 d
C21 C 0.3103(16) 0.7513(9) 0.6574(11) 0.094(2) Uani 1 1 d
C22 C 0.4493(15) 0.7775(9) 0.5890(10) 0.0880(19) Uani 1 1 d
C23 C 0.1933(15) 0.8517(10) 0.4150(12) 0.102(2) Uani 1 1 d
C24 C 0.1130(16) 0.9500(11) 0.4193(13) 0.117(4) Uani 1 1 d
C25 C 0.2908(15) 0.8961(10) 0.3109(12) 0.103(3) Uani 1 1 d
C26 C 0.1163(16) 0.7714(11) 0.4221(13) 0.112(3) Uani 1 1 d
C27 C 0.2518(17) 0.7340(11) 0.7707(11) 0.106(2) Uani 1 1 d
C28 C 0.1426(15) 0.6641(10) 0.8197(10) 0.094(3) Uani 1 1 d
C29 C 0.3610(18) 0.6771(12) 0.8494(12) 0.112(3) Uani 1 1 d
C30 C 0.1938(18) 0.8477(11) 0.7601(12) 0.117(3) Uani 1 1 d
C31 C 0.5838(17) 0.7898(10) 0.6017(11) 0.101(2) Uani 1 1 d
C32 C 0.6765(17) 0.8349(11) 0.4947(12) 0.103(3) Uani 1 1 d
C33 C 0.6537(17) 0.6831(11) 0.6690(12) 0.105(3) Uani 1 1 d
C34 C 0.5700(17) 0.8714(11) 0.6457(12) 0.106(3) Uani 1 1 d
Co1 Co 0.26440(18) 0.36249(11) 0.76051(12) 0.0682(5) Uani 1 1 d
Co2 Co 0.37043(16) 0.65381(10) 0.58159(11) 0.0585(4) Uani 1 1 d
As01 As 0.49571(10) 0.40722(6) 0.52861(7) 0.0509(3) Uani 1 1 d
As02 As 0.50420(12) 0.34789(8) 0.70930(8) 0.0618(3) Uani 1 1 d
As03 As 0.25795(11) 0.39794(8) 0.58418(9) 0.0643(3) Uani 1 1 d
As04 As 0.40525(13) 0.49947(8) 0.73092(8) 0.0664(3) Uani 1 1 d
As05 As 0.20458(11) 0.53996(7) 0.63011(9) 0.0665(3) Uani 1 1 d
C14 C 0.3207 0.0937 0.8825 0.128(3) Uani 1 1 d

loop_
_atom_site_aniso_label
_atom_site_aniso_U_11
_atom_site_aniso_U_22
_atom_site_aniso_U_33
_atom_site_aniso_U_23
_atom_site_aniso_U_13
_atom_site_aniso_U_12
C1 0.117(5) 0.073(4) 0.095(4) -0.030(4) 0.060(4) -0.047(4)
C2 0.107(4) 0.081(4) 0.089(4) -0.040(3) 0.051(3) -0.051(3)
C3 0.103(4) 0.070(4) 0.074(4) -0.035(3) 0.052(4) -0.036(3)
C4 0.113(4) 0.076(4) 0.075(4) -0.025(3) 0.052(3) -0.019(3)
C5 0.123(4) 0.066(3) 0.092(4) -0.024(3) 0.063(4) -0.029(3)
C6 0.104(4) 0.107(4) 0.101(4) -0.044(4) 0.041(4) -0.060(4)
C7 0.107(6) 0.118(6) 0.112(6) -0.038(5) 0.043(5) -0.062(5)
C8 0.102(5) 0.113(6) 0.103(5) -0.050(5) 0.037(5) -0.051(5)
C9 0.107(5) 0.116(6) 0.100(5) -0.048(5) 0.034(5) -0.063(5)
C10 0.119(5) 0.100(4) 0.074(4) -0.018(4) 0.035(4) -0.004(4)
C11 0.123(6) 0.105(6) 0.076(5) -0.009(5) 0.032(5) -0.004(5)
C12 0.117(6) 0.105(6) 0.074(5) -0.017(5) 0.032(5) -0.001(5)
C13 0.121(6) 0.108(6) 0.071(5) -0.027(5) 0.026(5) 0.000(5)
C15 0.143(6) 0.082(5) 0.129(6) -0.023(5) 0.054(6) -0.018(5)
C16 0.146(6) 0.065(5) 0.123(6) -0.021(5) 0.065(6) -0.034(5)
C17 0.136(6) 0.057(4) 0.110(6) -0.035(4) 0.061(5) -0.031(5)
C18 0.115(4) 0.046(3) 0.085(4) -0.039(3) 0.020(4) -0.029(3)
C19 0.112(4) 0.045(3) 0.091(4) -0.037(3) 0.032(3) -0.019(3)
C20 0.124(5) 0.053(3) 0.092(4) -0.039(3) 0.036(4) -0.019(4)
C21 0.133(4) 0.058(3) 0.088(4) -0.046(3) 0.030(3) -0.027(3)
C22 0.131(4) 0.054(3) 0.088(4) -0.043(3) 0.010(3) -0.034(3)
C23 0.109(4) 0.056(3) 0.107(4) -0.026(3) 0.025(4) -0.012(3)
C24 0.115(6) 0.065(5) 0.119(6) -0.022(5) 0.026(5) 0.000(5)
C25 0.110(6) 0.062(5) 0.105(6) -0.026(4) 0.022(5) -0.010(4)
C26 0.114(6) 0.066(5) 0.117(6) -0.019(5) 0.012(5) -0.019(5)
C27 0.137(5) 0.075(4) 0.094(4) -0.046(3) 0.034(4) -0.024(4)
C28 0.124(6) 0.073(5) 0.081(5) -0.048(4) 0.035(5) -0.026(4)
C29 0.143(6) 0.084(5) 0.097(5) -0.044(5) 0.027(5) -0.027(5)
C30 0.147(6) 0.079(5) 0.104(5) -0.050(4) 0.047(5) -0.018(5)
C31 0.139(5) 0.069(3) 0.098(4) -0.036(3) -0.005(4) -0.042(3)
C32 0.140(6) 0.072(5) 0.101(5) -0.035(4) -0.007(5) -0.042(5)
C33 0.137(6) 0.076(5) 0.101(5) -0.031(4) -0.012(5) -0.042(5)
C34 0.145(6) 0.075(5) 0.102(5) -0.036(4) -0.010(5) -0.044(5)
Co1 0.0876(11) 0.0383(7) 0.0556(9) -0.0186(6) 0.0381(8) -0.0222(7)
Co2 0.0814(10) 0.0347(7) 0.0495(8) -0.0216(6) 0.0239(7) -0.0184(6)
As01 0.0652(6) 0.0348(5) 0.0453(5) -0.0196(4) 0.0190(4) -0.0181(4)
As02 0.0822(7) 0.0425(5) 0.0472(5) -0.0175(4) 0.0139(5) -0.0125(5)
As03 0.0672(6) 0.0459(5) 0.0725(7) -0.0280(5) 0.0190(5) -0.0226(4)
As04 0.0993(8) 0.0448(5) 0.0465(5) -0.0226(4) 0.0177(5) -0.0182(5)
As05 0.0708(7) 0.0395(5) 0.0699(7) -0.0224(5) 0.0289(5) -0.0171(4)
C14 0.139(5) 0.070(4) 0.117(5) -0.025(4) 0.061(4) -0.029(4)

loop_
_atom_type_symbol
_atom_type_description
_atom_type_scat_dispersion_real
_atom_type_scat_dispersion_imag
_atom_type_scat_source
C C 0.0181 0.0091 'International Tables Vol C Tables 4.2.6.8 and 6.1.1.4'
H H 0.0000 0.0000 'International Tables Vol C Tables 4.2.6.8 and 6.1.1.4'
As As -0.9300 1.0051 'International Tables Vol C Tables 4.2.6.8 and 6.1.1.4'
Co Co -2.3653 3.6143 'International Tables Vol C Tables 4.2.6.8 and 6.1.1.4'

loop_
_geom_angle_atom_site_label_1
_geom_angle_atom_site_label_2
_geom_angle_atom_site_label_3
_geom_angle
_geom_angle_site_symmetry_1
_geom_angle_site_symmetry_3
C2 C1 Co1 71.0(7) . .
C5 C1 C2 104.4(15) . .
C5 C1 Co1 67.9(8) . .
C1 C2 C6 120.1(15) . .
C1 C2 Co1 71.1(7) . .
C3 C2 C1 111.4(15) . .
C3 C2 C6 127.7(13) . .
C3 C2 Co1 68.6(7) . .
C6 C2 Co1 135.8(9) . .
C2 C3 C4 111.2(12) . .
C2 C3 Co1 73.0(7) . .
C4 C3 Co1 71.2(6) . .
C3 C4 C5 100.5(14) . .
C3 C4 C10 120.6(13) . .
C3 C4 Co1 69.9(7) . .
C5 C4 Co1 67.4(7) . .
C10 C4 C5 137.3(14) . .
C10 C4 Co1 134.9(10) . .
C1 C5 C4 112.3(13) . .
C1 C5 Co1 74.0(8) . .
C1 C5 C14 116.7(13) . .
C4 C5 Co1 69.8(7) . .
C4 C5 C14 130.3(15) . .
C14 C5 Co1 131.5(6) . .
C2 C6 C7 102.9(13) . .
C2 C6 C9 113.1(12) . .
C8 C6 C2 109.7(13) . .
C8 C6 C7 108.8(12) . .
C8 C6 C9 113.2(15) . .
C9 C6 C7 108.7(13) . .
C4 C10 C11 106.9(15) . .
C4 C10 C12 116.5(12) . .
C4 C10 C13 110.8(14) . .
C11 C10 C12 107.9(13) . .
C13 C10 C11 108.1(12) . .
C13 C10 C12 106.4(15) . .
C19 C18 C22 108.9(11) . .
C19 C18 Co2 72.5(6) . .
C22 C18 Co2 71.6(6) . .
C18 C19 C23 126.8(11) . .
C18 C19 Co2 68.5(7) . .
C20 C19 C18 111.5(14) . .
C20 C19 C23 121.5(14) . .
C20 C19 Co2 70.6(8) . .
C23 C19 Co2 132.3(8) . .
C19 C20 Co2 72.2(7) . .
C21 C20 C19 107.6(14) . .
C21 C20 Co2 70.8(8) . .
C20 C21 C22 112.1(12) . .
C20 C21 C27 113.3(14) . .
C20 C21 Co2 72.7(7) . .
C22 C21 C27 133.2(14) . .
C22 C21 Co2 69.7(6) . .
C27 C21 Co2 135.5(9) . .
C18 C22 C21 99.5(12) . .
C18 C22 C31 122.4(12) . .
C18 C22 Co2 68.4(6) . .
C21 C22 Co2 67.4(6) . .
C31 C22 C21 137.2(13) . .
C31 C22 Co2 132.6(9) . .
C19 C23 C24 106.1(13) . .
C19 C23 C25 107.2(13) . .
C24 C23 C25 103.5(11) . .
C26 C23 C19 111.7(11) . .
C26 C23 C24 115.9(14) . .
C26 C23 C25 111.7(14) . .
C21 C27 C29 113.4(13) . .
C21 C27 C30 104.4(11) . .
C28 C27 C21 113.3(13) . .
C28 C27 C29 104.0(12) . .
C28 C27 C30 108.2(13) . .
C30 C27 C29 113.7(13) . .
C22 C31 C32 110.1(12) . .
C22 C31 C33 112.2(10) . .
C22 C31 C34 109.3(13) . .
C32 C31 C34 106.6(10) . .
C33 C31 C32 106.3(13) . .
C33 C31 C34 112.0(12) . .
C1 Co1 As02 127.4(4) . .
C1 Co1 As03 89.5(5) . .
C1 Co1 As04 168.5(4) . .
C1 Co1 As05 119.3(5) . .
C2 Co1 C1 38.0(5) . .
C2 Co1 As02 162.5(4) . .
C2 Co1 As03 101.9(4) . .
C2 Co1 As04 134.5(4) . .
C2 Co1 As05 95.9(4) . .
C3 Co1 C1 65.9(5) . .
C3 Co1 C2 38.4(5) . .
C3 Co1 C4 39.0(5) . .
C3 Co1 As02 136.9(5) . .
C3 Co1 As03 138.0(5) . .
C3 Co1 As04 103.2(4) . .
C3 Co1 As05 103.7(4) . .
C4 Co1 C1 69.1(6) . .
C4 Co1 C2 65.7(6) . .
C4 Co1 As02 102.1(4) . .
C4 Co1 As03 157.5(4) . .
C4 Co1 As04 100.3(5) . .
C4 Co1 As05 138.5(4) . .
C5 Co1 C1 38.1(6) . .
C5 Co1 C2 62.6(6) . .
C5 Co1 C3 65.5(5) . .
C5 Co1 C4 42.8(6) . .
C5 Co1 As02 99.9(5) . .
C5 Co1 As03 115.3(5) . .
C5 Co1 As04 135.4(6) . .
C5 Co1 As05 156.8(5) . .
As02 Co1 As03 85.09(6) . .
As02 Co1 As04 57.67(5) . .
As02 Co1 As05 101.43(6) . .
As03 Co1 As04 101.48(6) . .
As03 Co1 As05 57.96(5) . .
As05 Co1 As04 65.47(5) . .
C18 Co2 C19 39.1(5) . .
C18 Co2 C20 66.0(5) . .
C18 Co2 C21 66.1(4) . .
C18 Co2 C22 40.0(5) . .
C18 Co2 As01 94.4(3) . 2_666
C18 Co2 As04 146.1(4) . .
C18 Co2 As05 142.0(4) . .
C19 Co2 As01 112.1(3) . 2_666
C19 Co2 As04 153.2(3) . .
C19 Co2 As05 104.0(4) . .
C20 Co2 C19 37.2(5) . .
C20 Co2 C22 68.2(6) . .
C20 Co2 As01 148.0(4) . 2_666
C20 Co2 As04 116.1(4) . .
C20 Co2 As05 87.7(4) . .
C21 Co2 C19 61.4(5) . .
C21 Co2 C20 36.6(6) . .
C21 Co2 C22 42.9(5) . .
C21 Co2 As01 156.4(4) . 2_666
C21 Co2 As04 95.3(4) . .
C21 Co2 As05 108.8(4) . .
C22 Co2 C19 65.9(6) . .
C22 Co2 As01 113.5(4) . 2_666
C22 Co2 As04 107.1(4) . .
C22 Co2 As05 151.7(4) . .
As01 Co2 As04 94.44(6) 2_666 .
As01 Co2 As05 94.75(6) 2_666 .
As05 Co2 As04 69.43(6) . .
Co2 As01 As01 113.17(6) 2_666 2_666
Co2 As01 As02 127.06(7) 2_666 .
Co2 As01 As03 127.21(6) 2_666 .
As01 As01 As02 98.29(6) 2_666 .
As01 As01 As03 98.58(6) 2_666 .
As03 As01 As02 85.51(5) . .
As01 As02 Co1 94.24(6) . .
As04 As02 Co1 62.12(5) . .
As04 As02 As01 100.34(5) . .
As01 As03 Co1 94.19(6) . .
As05 As03 Co1 61.62(5) . .
As05 As03 As01 100.17(5) . .
Co1 As04 As05 57.07(6) . .
Co2 As04 Co1 110.95(8) . .
Co2 As04 As02 117.40(6) . .
Co2 As04 As05 55.23(5) . .
As02 As04 Co1 60.21(5) . .
As02 As04 As05 97.36(5) . .
Co1 As05 As04 57.46(6) . .
Co2 As05 Co1 111.43(8) . .
Co2 As05 As03 117.34(6) . .
Co2 As05 As04 55.33(5) . .
As03 As05 Co1 60.42(5) . .
As03 As05 As04 97.65(5) . .
C5 C14 C16 94.6(7) . .
C15 C14 C5 114.0(10) . .
C15 C14 C16 126.6(9) . .
C15 C14 C17 116.3(9) . .
C17 C14 C5 103.8(8) . .
C17 C14 C16 97.4(9) . .

loop_
_geom_bond_atom_site_label_1
_geom_bond_atom_site_label_2
_geom_bond_distance
_geom_bond_site_symmetry_2
C1 C2 1.404(19) .
C1 C5 1.38(2) .
C1 Co1 2.160(13) .
C2 C3 1.40(2) .
C2 C6 1.54(2) .
C2 Co1 2.158(12) .
C3 C4 1.41(2) .
C3 Co1 2.100(10) .
C4 C5 1.53(2) .
C4 C10 1.51(2) .
C4 Co1 2.117(13) .
C5 Co1 2.082(12) .
C5 C14 1.678(14) .
C6 C7 1.576(17) .
C6 C8 1.49(2) .
C6 C9 1.54(2) .
C10 C11 1.570(19) .
C10 C12 1.58(2) .
C10 C13 1.53(2) .
C15 C14 1.53(2) .
C16 C14 1.713(15) .
C17 C14 1.539(17) .
C18 C19 1.421(19) .
C18 C22 1.449(19) .
C18 Co2 2.098(10) .
C19 C20 1.365(17) .
C19 C23 1.52(2) .
C19 Co2 2.150(12) .
C20 C21 1.33(2) .
C20 Co2 2.130(12) .
C21 C22 1.554(19) .
C21 C27 1.563(18) .
C21 Co2 2.106(11) .
C22 C31 1.50(2) .
C22 Co2 2.140(11) .
C23 C24 1.529(19) .
C23 C25 1.551(19) .
C23 C26 1.47(2) .
C27 C28 1.47(2) .
C27 C29 1.65(3) .
C27 C30 1.587(19) .
C31 C32 1.56(2) .
C31 C33 1.55(2) .
C31 C34 1.558(19) .
Co1 As02 2.431(2) .
Co1 As03 2.437(2) .
Co1 As04 2.4763(19) .
Co1 As05 2.4656(19) .
Co2 As01 2.2816(15) 2_666
Co2 As04 2.3476(18) .
Co2 As05 2.3448(18) .
As01 Co2 2.2816(15) 2_666
As01 As01 2.4085(16) 2_666
As01 As02 2.4265(14) .
As01 As03 2.4225(14) .
As02 As04 2.3673(14) .
As03 As05 2.3755(14) .
As04 As05 2.6723(19) .

loop_
_geom_torsion_atom_site_label_1
_geom_torsion_atom_site_label_2
_geom_torsion_atom_site_label_3
_geom_torsion_atom_site_label_4
_geom_torsion
C1 C2 C3 C4 -3.2(13)
C1 C2 C3 Co1 58.1(8)
C1 C2 C6 C7 66.4(15)
C1 C2 C6 C8 -178.0(11)
C1 C2 C6 C9 -50.7(16)
C1 C5 C14 C15 166.7(10)
C1 C5 C14 C16 -59.6(12)
C1 C5 C14 C17 39.2(11)
C2 C1 C5 C4 -2.5(12)
C2 C1 C5 Co1 -62.1(7)
C2 C1 C5 C14 169.0(7)
C2 C3 C4 C5 1.4(12)
C2 C3 C4 C10 -166.6(11)
C2 C3 C4 Co1 62.4(8)
C3 C2 C6 C7 -102.6(15)
C3 C2 C6 C8 13.0(17)
C3 C2 C6 C9 140.3(13)
C3 C4 C5 C1 0.7(12)
C3 C4 C5 Co1 62.8(7)
C3 C4 C5 C14 -169.3(9)
C3 C4 C10 C11 104.4(14)
C3 C4 C10 C12 -134.9(13)
C3 C4 C10 C13 -13.2(17)
C4 C5 C14 C15 -23.7(13)
C4 C5 C14 C16 110.0(13)
C4 C5 C14 C17 -151.1(11)
C5 C1 C2 C3 3.4(13)
C5 C1 C2 C6 -167.2(11)
C5 C1 C2 Co1 60.1(8)
C5 C4 C10 C11 -58.0(19)
C5 C4 C10 C12 63(2)
C5 C4 C10 C13 -175.6(13)
C6 C2 C3 C4 166.6(11)
C6 C2 C3 Co1 -132.1(12)
C10 C4 C5 C1 165.4(13)
C10 C4 C5 Co1 -132.5(15)
C10 C4 C5 C14 -5(2)
C18 C19 C20 C21 6.2(13)
C18 C19 C20 Co2 -56.1(8)
C18 C19 C23 C24 -107.4(13)
C18 C19 C23 C25 2.8(16)
C18 C19 C23 C26 125.4(13)
C18 C22 C31 C32 -3.5(16)
C18 C22 C31 C33 -121.7(13)
C18 C22 C31 C34 113.3(13)
C19 C18 C22 C21 2.4(10)
C19 C18 C22 C31 -169.0(10)
C19 C18 C22 Co2 63.3(7)
C19 C20 C21 C22 -4.5(14)
C19 C20 C21 C27 164.0(9)
C19 C20 C21 Co2 -63.2(8)
C20 C19 C23 C24 67.4(14)
C20 C19 C23 C25 177.5(11)
C20 C19 C23 C26 -59.8(15)
C20 C21 C22 C18 1.3(12)
C20 C21 C22 C31 170.5(14)
C20 C21 C22 Co2 -60.4(9)
C20 C21 C27 C28 42.3(17)
C20 C21 C27 C29 160.5(11)
C20 C21 C27 C30 -75.3(15)
C21 C22 C31 C32 -170.9(13)
C21 C22 C31 C33 70.8(19)
C21 C22 C31 C34 -54.1(19)
C22 C18 C19 C20 -5.4(12)
C22 C18 C19 C23 169.8(10)
C22 C18 C19 Co2 -62.8(7)
C22 C21 C27 C28 -152.4(13)
C22 C21 C27 C29 -34.2(19)
C22 C21 C27 C30 90.1(19)
C23 C19 C20 C21 -169.3(10)
C23 C19 C20 Co2 128.4(10)
C27 C21 C22 C18 -164.2(13)
C27 C21 C22 C31 5(2)
C27 C21 C22 Co2 134.1(15)
Co1 C1 C2 C3 -56.7(8)
Co1 C1 C2 C6 132.7(11)
Co1 C1 C5 C4 59.6(8)
Co1 C1 C5 C14 -128.9(8)
Co1 C2 C3 C4 -61.3(8)
Co1 C2 C6 C7 159.8(12)
Co1 C2 C6 C8 -84.7(16)
Co1 C2 C6 C9 42.7(19)
Co1 C3 C4 C5 -61.0(7)
Co1 C3 C4 C10 131.0(12)
Co1 C4 C5 C1 -62.1(9)
Co1 C4 C5 C14 127.9(11)
Co1 C4 C10 C11 -164.1(11)
Co1 C4 C10 C12 -43(2)
Co1 C4 C10 C13 78.2(16)
Co1 C5 C14 C15 74.8(16)
Co1 C5 C14 C16 -151.5(15)
Co1 C5 C14 C17 -52.7(16)
Co2 C18 C19 C20 57.3(8)
Co2 C18 C19 C23 -127.5(11)
Co2 C18 C22 C21 -60.9(6)
Co2 C18 C22 C31 127.7(11)
Co2 C19 C20 C21 62.3(9)
Co2 C19 C23 C24 159.2(10)
Co2 C19 C23 C25 -90.7(13)
Co2 C19 C23 C26 32.0(17)
Co2 C20 C21 C22 58.7(8)
Co2 C20 C21 C27 -132.8(10)
Co2 C21 C22 C18 61.7(6)
Co2 C21 C22 C31 -129.0(15)
Co2 C21 C27 C28 -46(2)
Co2 C21 C27 C29 72(2)
Co2 C21 C27 C30 -163.9(14)
Co2 C22 C31 C32 86.1(14)
Co2 C22 C31 C33 -32.1(19)
Co2 C22 C31 C34 -157.1(10)
